data_4344698
loop_
_publ_author_name
'Karahalis, Gregory J.'
'Thangavel, Arumugam'
'Chica, Bryant'
'Bacsa, John'
'Dyer, R. Brian'
'Scarborough, Christopher C.'

_publ_section_title
;
 Synthesis and Catalytic Reactivity of a Dicopper(II)
 \m-\h(2):\h(2)-Peroxo Species Supported by
 1,4,7-Tri-tert-butyl-1,4,7-triazacyclononane.
;
_journal_issue 3
_journal_name_full 'Inorganic chemistry'
_journal_page_first 1102
_journal_page_last 1107
_journal_paper_doi 10.1021/acs.inorgchem.5b02205
_journal_volume 55
_journal_year 2016
_chemical_formula_moiety 'C19 H39 Cu F3 N3 O3 S'
_chemical_formula_sum 'C19 H39 Cu F3 N3 O3 S'
_chemical_formula_weight 510.13
_space_group_crystal_system monoclinic
_space_group_IT_number 14
_space_group_name_Hall '-P 2ybc'
_space_group_name_H-M_alt 'P 1 21/c 1'
_symmetry_space_group_name_Hall '-P 2ybc'
_symmetry_space_group_name_H-M 'P 1 21/c 1'
_atom_sites_solution_hydrogens geom
_atom_sites_solution_primary iterative
_audit_creation_date 2014-08-29
_audit_creation_method
;
Olex2 1.2-beta
(compiled 2014.07.22 svn.r2960 for OlexSys, GUI svn.r4862)
;
_cell_angle_alpha 90
_cell_angle_beta 90.080(2)
_cell_angle_gamma 90
_cell_formula_units_Z 4
_cell_length_a 11.1634(11)
_cell_length_b 10.6776(11)
_cell_length_c 20.125(2)
_cell_measurement_reflns_used 3175
_cell_measurement_temperature 110(2)
_cell_measurement_theta_max 22.887
_cell_measurement_theta_min 2.642
_cell_volume 2398.9(4)
_computing_cell_refinement 'SAINT v8.34A (Bruker, 2013)'
_computing_data_collection 'APEX2 v2014.1-1 (Bruker, 2014)'
_computing_data_reduction 'SAINT v8.34A (Bruker, 2013)'
_computing_molecular_graphics 'Olex2 (Dolomanov et al., 2009)'
_computing_publication_material 'Olex2 (Dolomanov et al., 2009)'
_computing_structure_refinement 'SHELXL-97 (Sheldrick, 2008)'
_computing_structure_solution 'SHELXS-97 (Sheldrick, 2008)'
_diffrn_ambient_temperature 110(2)
_diffrn_detector_area_resol_mean 512
_diffrn_measured_fraction_theta_full 0.999
_diffrn_measured_fraction_theta_max 0.999
_diffrn_measurement_device_type 'Bruker D8 diffractometer with APEX2 detector'
_diffrn_measurement_method '\f and \w scans'
_diffrn_radiation_monochromator graphite
_diffrn_radiation_type MoK\a
_diffrn_radiation_wavelength 0.71073
_diffrn_reflns_av_R_equivalents 0.0508
_diffrn_reflns_av_unetI/netI 0.0515
_diffrn_reflns_laue_measured_fraction_full 0.999
_diffrn_reflns_laue_measured_fraction_max 0.999
_diffrn_reflns_limit_h_max 14
_diffrn_reflns_limit_h_min -14
_diffrn_reflns_limit_k_max 13
_diffrn_reflns_limit_k_min -13
_diffrn_reflns_limit_l_max 25
_diffrn_reflns_limit_l_min -26
_diffrn_reflns_number 18054
_diffrn_reflns_point_group_measured_fraction_full 0.999
_diffrn_reflns_point_group_measured_fraction_max 0.999
_diffrn_reflns_theta_full 26.000
_diffrn_reflns_theta_max 27.482
_diffrn_reflns_theta_min 1.908
_diffrn_source 'fine-focus sealed tube'
_diffrn_source_current 30
_diffrn_source_voltage 45
_diffrn_standards_number 0
_exptl_absorpt_coefficient_mu 1.047
_exptl_absorpt_correction_T_max 0.7333
_exptl_absorpt_correction_T_min 0.4447
_exptl_absorpt_correction_type multi-scan
_exptl_absorpt_process_details
;
SADABS-2014/2 (Bruker,2014) was used for absorption correction.
wR2(int) was 0.1244 before and 0.0529 after correction.
The Ratio of minimum to maximum transmission is 0.6064.
The \l/2 correction factor is Not present.
;
_exptl_crystal_colour colourless
_exptl_crystal_colour_primary colourless
_exptl_crystal_density_diffrn 1.416
_exptl_crystal_description plate
_exptl_crystal_F_000 1080
_exptl_crystal_recrystallization_method 'The material was recrystallised from benzene by chemical reaction'
_exptl_crystal_size_max 0.389
_exptl_crystal_size_mid 0.34
_exptl_crystal_size_min 0.146
_refine_diff_density_max 0.914
_refine_diff_density_min -0.648
_refine_diff_density_rms 0.109
_refine_ls_extinction_method none
_refine_ls_goodness_of_fit_ref 1.035
_refine_ls_hydrogen_treatment constr
_refine_ls_matrix_type full
_refine_ls_number_parameters 296
_refine_ls_number_reflns 5347
_refine_ls_number_restraints 576
_refine_ls_restrained_S_all 1.083
_refine_ls_R_factor_all 0.0893
_refine_ls_R_factor_gt 0.0627
_refine_ls_shift/su_max 0.007
_refine_ls_shift/su_mean 0.001
_refine_ls_structure_factor_coef Fsqd
_refine_ls_weighting_details 'w=1/[\s^2^(Fo^2^)+(0.0655P)^2^+7.9128P] where P=(Fo^2^+2Fc^2^)/3'
_refine_ls_weighting_scheme calc
_refine_ls_wR_factor_gt 0.1489
_refine_ls_wR_factor_ref 0.1684
_reflns_Friedel_coverage 0.000
_reflns_number_gt 3943
_reflns_number_total 5347
_reflns_threshold_expression 'I > 2\s(I)'
_cod_data_source_file ic5b02205_si_001.cif
_cod_data_source_block gjk-cuotftacn_monoclin_twin
_cod_original_cell_volume 2398.9(7)
_cod_database_code 4344698
_shelxl_version_number 2013-4
_shelx_space_group_comment
;
The symmetry employed for this shelxl refinement is uniquely defined
by the following loop, which should always be used as a source of
symmetry information in preference to the above space-group names.
They are only intended as comments.
;
_olex2_refinement_description
;
1. Fixed Uiso
 At 1.2 times of:
  All C(H,H) groups
 At 1.5 times of:
  All C(H,H,H) groups
2. Restrained distances
 C4A-C3A
 1.52 with sigma of 0.01
 Cu1-O1A \\sim Cu1-O1
 with sigma of 0.005
 C4A-C3A \\sim C6B-C5A \\sim C2A-C1B
 with sigma of 0.002
 C5A-C4A \\sim C3A-C2A \\sim C6B-C1B
 with sigma of 0.005
 N3A-C15 \\sim N3B-C15 \\sim N1A-C7 \\sim N1B-C7 \\sim N2A-C11 \\sim N2B-C11
 with sigma of 0.005
 C6A-C5A \\sim C6B-C5B \\sim C4A-C3A \\sim C4B-C3B \\sim C2A-C1A \\sim C2B-C1B
 with sigma of 0.002
 N2B-C3B \\sim N2A-C3A
 with sigma of 0.005
 N2B-C2B \\sim N2A-C3A
 with sigma of 0.005
 N3A-C5A \\sim N3B-C5B
 with sigma of 0.005
 N3A-C5A \\sim N3B-C5B \\sim N3B-C4B \\sim N3A-C4A
 with sigma of 0.005
3. Uiso/Uaniso restraints and constraints
Uanis(C4A) \\sim Ueq: with sigma of 0.005 and sigma for terminal atoms of 0.01
Uanis(N1A) \\sim Ueq: with sigma of 0.005 and sigma for terminal atoms of 0.01
Uanis(N1A) \\sim Ueq: with sigma of 0.003 and sigma for terminal atoms of 0.006
Uanis(N2B) \\sim Ueq: with sigma of 0.005 and sigma for terminal atoms of 0.01
Uanis(C19) \\sim Ueq: with sigma of 0.005 and sigma for terminal atoms of 0.01
Uanis(S2) = Uanis(S1A)
Uanis(C19A) = Uanis(C19)
Uanis(O1A) = Uanis(O1)
Uanis(O2A) = Uanis(O2)
Uanis(O3) = Uanis(O3A)
Uanis(F2A) = Uanis(F8)
Uanis(F3A) = Uanis(F7)
Uanis(F9) = Uanis(F1A)
Uanis(N1B) = Uanis(N1A)
Uanis(C6A) = Uanis(C6B)
Uanis(C5B) = Uanis(C5A)
Uanis(N3A) = Uanis(N3B)
Uanis(C4B) = Uanis(C4A)
Uanis(C3B) = Uanis(C3A)
Uanis(N2B) = Uanis(N2A)
Uanis(C2B) = Uanis(C2A)
Uanis(C1A) = Uanis(C1B)
4. Rigid body (RIGU) restrains
 All non-hydrogen atoms
 with sigma for 1-2 distances of 0.004 and sigma for 1-3 distances of 0.004
 with sigma for 1-2 distances of 0.002 and sigma for 1-3 distances of 0.002
 with sigma for 1-2 distances of 0.002 and sigma for 1-3 distances of 0.002
 with sigma for 1-2 distances of 0.002 and sigma for 1-3 distances of 0.002
 with sigma for 1-2 distances of 0.002 and sigma for 1-3 distances of 0.002
 with sigma for 1-2 distances of 0.002 and sigma for 1-3 distances of 0.002
 with sigma for 1-2 distances of 0.002 and sigma for 1-3 distances of 0.002
 with sigma for 1-2 distances of 0.002 and sigma for 1-3 distances of 0.002
 with sigma for 1-2 distances of 0.002 and sigma for 1-3 distances of 0.002
 with sigma for 1-2 distances of 0.002 and sigma for 1-3 distances of 0.002
5. Others
 Fixed Sof: N1A(0.5) C1A(0.5) H1AA(0.5) H1AB(0.5) C2A(0.5) H2AA(0.5) H2AB(0.5)
 N2A(0.5) C3A(0.5) H3AA(0.5) H3AB(0.5) C4A(0.5) H4AA(0.5) H4AB(0.5) N3A(0.5)
 C5A(0.5) H5AA(0.5) H5AB(0.5) C6A(0.5) H6AA(0.5) H6AB(0.5) N1B(0.5) C1B(0.5)
 H1BA(0.5) H1BB(0.5) C2B(0.5) H2BA(0.5) H2BB(0.5) N2B(0.5) C3B(0.5) H3BA(0.5)
 H3BB(0.5) C4B(0.5) H4BA(0.5) H4BB(0.5) N3B(0.5) C5B(0.5) H5BA(0.5) H5BB(0.5)
 C6B(0.5) H6BA(0.5) H6BB(0.5) S1A(0.5) O3A(0.5) O1A(0.5) O2A(0.5) C19A(0.5)
 F1A(0.5) F2A(0.5) F3A(0.5) S2(0.5) O2(0.5) O1(0.5) O3(0.5) C19(0.5) F7(0.5)
 F8(0.5) F9(0.5)
6.a Free rotating group:
 S1A(O3A,O1A,O2A,C19A,F1A,F2A,F3A), S2(O2,O1,O3,C19,F7,F8,F9)
6.b Secondary CH2 refined with riding coordinates:
 C1A(H1AA,H1AB), C2A(H2AA,H2AB), C3A(H3AA,H3AB), C4A(H4AA,H4AB), C5A(H5AA,
 H5AB), C6A(H6AA,H6AB), C1B(H1BA,H1BB), C2B(H2BA,H2BB), C3B(H3BA,H3BB),
 C4B(H4BA,H4BB), C5B(H5BA,H5BB), C6B(H6BA,H6BB)
6.c Idealised Me refined as rotating group:
 C8(H8A,H8B,H8C), C9(H9A,H9B,H9C), C10(H10A,H10B,H10C), C12(H12A,H12B,H12C),
 C13(H13A,H13B,H13C), C14(H14A,H14B,H14C), C16(H16A,H16B,H16C), C17(H17A,H17B,
 H17C), C18(H18A,H18B,H18C)
;
_olex2_diffrn_ambient_temperature_device 'Oxford Cryosystems'
_olex2_exptl_crystal_mounting_method 'The crystal was mounted on a loop with paratone oil'
_olex2_submission_original_sample_id GJK-CuOTFtacn
_olex2_submission_special_instructions 'No special instructions were received'

loop_
_space_group_symop_operation_xyz
'x, y, z'
'-x, y+1/2, -z+1/2'
'-x, -y, -z'
'x, -y-1/2, z-1/2'

loop_
_atom_site_label
_atom_site_type_symbol
_atom_site_fract_x
_atom_site_fract_y
_atom_site_fract_z
_atom_site_U_iso_or_equiv
_atom_site_adp_type
_atom_site_occupancy
_atom_site_site_symmetry_order
_atom_site_calc_flag
_atom_site_refinement_flags_posn
_atom_site_refinement_flags_adp
_atom_site_refinement_flags_occupancy
_atom_site_disorder_assembly
_atom_site_disorder_group
N1A N 0.614(2) 0.823(4) 0.3706(16) 0.0269(16) Uani 0.5 1 d . U P A -1
C1A C 0.6949(10) 0.8791(16) 0.4280(7) 0.0262(18) Uani 0.5 1 d . . P A -1
H1AA H 0.6534 0.9519 0.4479 0.031 Uiso 0.5 1 calc R . P A -1
H1AB H 0.7049 0.8150 0.4632 0.031 Uiso 0.5 1 calc R . P A -1
C2A C 0.8186(9) 0.9203(15) 0.4036(6) 0.0290(16) Uani 0.5 1 d . . P A -1
H2AA H 0.8082 0.9943 0.3744 0.035 Uiso 0.5 1 calc R . P A -1
H2AB H 0.8662 0.9473 0.4426 0.035 Uiso 0.5 1 calc R . P A -1
N2A N 0.8893(8) 0.8235(15) 0.3663(7) 0.0223(14) Uani 0.5 1 d . . P A -1
C3A C 0.9291(9) 0.8791(12) 0.3019(4) 0.0197(14) Uani 0.5 1 d D . P A -1
H3AA H 0.9799 0.8167 0.2788 0.024 Uiso 0.5 1 calc R . P A -1
H3AB H 0.9803 0.9525 0.3119 0.024 Uiso 0.5 1 calc R . P A -1
C4A C 0.8308(8) 0.9211(11) 0.2537(5) 0.0180(14) Uani 0.5 1 d D U P A -1
H4AA H 0.7925 0.9987 0.2703 0.022 Uiso 0.5 1 calc R . P A -1
H4AB H 0.8658 0.9385 0.2094 0.022 Uiso 0.5 1 calc R . P A -1
N3A N 0.7387(9) 0.8174(11) 0.2484(4) 0.0230(11) Uani 0.5 1 d . . P A -1
C5A C 0.6177(8) 0.8811(13) 0.2449(4) 0.0335(19) Uani 0.5 1 d . . P A -1
H5AA H 0.5550 0.8233 0.2284 0.040 Uiso 0.5 1 calc R . P A -1
H5AB H 0.6203 0.9873 0.2161 0.040 Uiso 0.5 1 calc R . P A -1
C6A C 0.5966(14) 0.9164(14) 0.3177(4) 0.031(2) Uani 0.5 1 d . . P A -1
H6AA H 0.6497 0.9882 0.3279 0.037 Uiso 0.5 1 calc R . P A -1
H6AB H 0.5131 0.9472 0.3213 0.037 Uiso 0.5 1 calc R . P A -1
N1B N 0.618(2) 0.828(3) 0.3770(15) 0.0269(16) Uani 0.5 1 d . . P A -2
C1B C 0.6819(8) 0.9217(15) 0.4108(6) 0.0262(18) Uani 0.5 1 d . . P A -2
H1BA H 0.6335 0.9517 0.4488 0.031 Uiso 0.5 1 calc R . P A -2
H1BB H 0.6947 0.9935 0.3804 0.031 Uiso 0.5 1 calc R . P A -2
C2B C 0.8033(10) 0.8763(15) 0.4364(6) 0.0290(16) Uani 0.5 1 d . . P A -2
H2BA H 0.8485 0.9475 0.4556 0.035 Uiso 0.5 1 calc R . P A -2
H2BB H 0.7913 0.8129 0.4718 0.035 Uiso 0.5 1 calc R . P A -2
N2B N 0.8727(7) 0.8202(15) 0.3804(6) 0.0223(14) Uani 0.5 1 d . U P A -2
C3B C 0.9051(11) 0.9240(10) 0.3341(4) 0.0197(14) Uani 0.5 1 d . . P A -2
H3BA H 0.9904 0.9470 0.3401 0.024 Uiso 0.5 1 calc R . P A -2
H3BB H 0.8554 0.9987 0.3436 0.024 Uiso 0.5 1 calc R . P A -2
C4B C 0.8835(9) 0.8799(11) 0.2627(4) 0.0180(14) Uani 0.5 1 d . . P A -2
H4BA H 0.9014 0.9509 0.2327 0.022 Uiso 0.5 1 calc R . P A -2
H4BB H 0.9425 0.8131 0.2528 0.022 Uiso 0.5 1 calc R . P A -2
N3B N 0.7603(9) 0.8305(11) 0.2449(4) 0.0230(11) Uani 0.5 1 d . . P A -2
C5B C 0.6576(11) 0.9162(14) 0.2636(7) 0.0335(19) Uani 0.5 1 d . . P A -2
H5BA H 0.6162 0.9374 0.2215 0.040 Uiso 0.5 1 calc R . P A -2
H5BB H 0.6946 0.9948 0.2797 0.040 Uiso 0.5 1 calc R . P A -2
C6B C 0.5589(10) 0.8834(15) 0.3135(4) 0.031(2) Uani 0.5 1 d . . P A -2
H6BA H 0.5033 0.8213 0.2938 0.037 Uiso 0.5 1 calc R . P A -2
H6BB H 0.5125 0.9595 0.3249 0.037 Uiso 0.5 1 calc R . P A -2
C7 C 0.5104(6) 0.7607(10) 0.4072(5) 0.0359(17) Uani 1 1 d . . . . .
C8 C 0.5607(8) 0.7007(8) 0.4694(5) 0.058(2) Uani 1 1 d . . . . .
H8A H 0.4981 0.6512 0.4912 0.087 Uiso 1 1 calc GR . . . .
H8B H 0.5889 0.7662 0.4998 0.087 Uiso 1 1 calc GR . . . .
H8C H 0.6279 0.6460 0.4574 0.087 Uiso 1 1 calc GR . . . .
C9 C 0.4248(11) 0.8505(11) 0.4413(7) 0.072(3) Uani 1 1 d . . . . .
H9A H 0.4619 0.8826 0.4820 0.108 Uiso 1 1 calc GR . . . .
H9B H 0.3504 0.8064 0.4525 0.108 Uiso 1 1 calc GR . . . .
H9C H 0.4068 0.9206 0.4114 0.108 Uiso 1 1 calc GR . . . .
C10 C 0.4431(11) 0.6756(12) 0.3619(8) 0.080(3) Uani 1 1 d . . . . .
H10A H 0.4170 0.7224 0.3225 0.121 Uiso 1 1 calc GR . . . .
H10B H 0.3729 0.6421 0.3852 0.121 Uiso 1 1 calc GR . . . .
H10C H 0.4953 0.6064 0.3482 0.121 Uiso 1 1 calc GR . . . .
C11 C 0.9872(6) 0.7626(10) 0.4079(5) 0.0330(16) Uani 1 1 d . . . . .
C12 C 0.9461(8) 0.6539(9) 0.4530(5) 0.055(2) Uani 1 1 d . . . . .
H12A H 1.0144 0.5991 0.4626 0.083 Uiso 1 1 calc GR . . . .
H12B H 0.8834 0.6058 0.4304 0.083 Uiso 1 1 calc GR . . . .
H12C H 0.9144 0.6879 0.4948 0.083 Uiso 1 1 calc GR . . . .
C13 C 1.0793(10) 0.8540(10) 0.4326(7) 0.066(3) Uani 1 1 d . . . . .
H13A H 1.1242 0.8879 0.3948 0.098 Uiso 1 1 calc GR . . . .
H13B H 1.1346 0.8113 0.4629 0.098 Uiso 1 1 calc GR . . . .
H13C H 1.0392 0.9226 0.4562 0.098 Uiso 1 1 calc GR . . . .
C14 C 1.0510(9) 0.6876(10) 0.3548(7) 0.061(2) Uani 1 1 d . . . . .
H14A H 0.9917 0.6446 0.3270 0.092 Uiso 1 1 calc GR . . . .
H14B H 1.1035 0.6256 0.3758 0.092 Uiso 1 1 calc GR . . . .
H14C H 1.0990 0.7441 0.3271 0.092 Uiso 1 1 calc GR . . . .
C15 C 0.7487(11) 0.7598(4) 0.17943(18) 0.0338(9) Uani 1 1 d . . . . .
C16 C 0.8670(10) 0.6848(10) 0.1771(7) 0.059(3) Uani 1 1 d . . . . .
H16A H 0.9348 0.7430 0.1748 0.088 Uiso 1 1 calc GR . . . .
H16B H 0.8673 0.6306 0.1378 0.088 Uiso 1 1 calc GR . . . .
H16C H 0.8739 0.6333 0.2172 0.088 Uiso 1 1 calc GR . . . .
C17 C 0.6465(10) 0.6720(10) 0.1720(7) 0.063(2) Uani 1 1 d . . . . .
H17A H 0.6453 0.6138 0.2096 0.095 Uiso 1 1 calc GR . . . .
H17B H 0.6554 0.6248 0.1305 0.095 Uiso 1 1 calc GR . . . .
H17C H 0.5713 0.7195 0.1708 0.095 Uiso 1 1 calc GR . . . .
C18 C 0.7579(15) 0.8506(6) 0.1214(3) 0.0592(18) Uani 1 1 d . . . . .
H18A H 0.6860 0.9034 0.1200 0.089 Uiso 1 1 calc GR . . . .
H18B H 0.7645 0.8033 0.0798 0.089 Uiso 1 1 calc GR . . . .
H18C H 0.8289 0.9035 0.1270 0.089 Uiso 1 1 calc GR . . . .
S1A S 0.7737(4) 0.3969(3) 0.3221(3) 0.0356(6) Uani 0.5 1 d . . P A -2
O3A O 0.9020(3) 0.4030(6) 0.3314(4) 0.0621(17) Uani 0.5 1 d G . P A -2
O1A O 0.7126(5) 0.5162(3) 0.3198(4) 0.0388(11) Uani 0.5 1 d G . P A -2
O2A O 0.7324(7) 0.3044(4) 0.2749(3) 0.0704(17) Uani 0.5 1 d G . P A -2
C19A C 0.7217(4) 0.3312(4) 0.4023(3) 0.0470(13) Uani 0.5 1 d G . P A -2
F1A F 0.6025(5) 0.3178(6) 0.4039(4) 0.0788(16) Uani 0.5 1 d G . P A -2
F2A F 0.7690(6) 0.2181(5) 0.4141(3) 0.0591(16) Uani 0.5 1 d G . P A -2
F3A F 0.7516(8) 0.4046(7) 0.4537(3) 0.0584(12) Uani 0.5 1 d G . P A -2
S2 S 0.7278(4) 0.4050(3) 0.3172(3) 0.0356(6) Uani 0.5 1 d . . P A -1
O2 O 0.7671(7) 0.3206(4) 0.2654(3) 0.0704(17) Uani 0.5 1 d G . P A -1
O1 O 0.7982(5) 0.5178(3) 0.3249(4) 0.0388(11) Uani 0.5 1 d G . P A -1
O3 O 0.5996(4) 0.4211(6) 0.3229(4) 0.0621(17) Uani 0.5 1 d G . P A -1
C19 C 0.7647(4) 0.3168(4) 0.3938(3) 0.0470(13) Uani 0.5 1 d G U P A -1
F7 F 0.7346(8) 0.3803(7) 0.4487(3) 0.0584(12) Uani 0.5 1 d G . P A -1
F8 F 0.7072(6) 0.2068(5) 0.3964(3) 0.0591(16) Uani 0.5 1 d G . P A -1
F9 F 0.8821(5) 0.2919(5) 0.3981(4) 0.0788(16) Uani 0.5 1 d G . P A -1
Cu1 Cu 0.75038(12) 0.70035(4) 0.33145(2) 0.02207(17) Uani 1 1 d . . . . .

loop_
_atom_site_aniso_label
_atom_site_aniso_U_11
_atom_site_aniso_U_22
_atom_site_aniso_U_33
_atom_site_aniso_U_23
_atom_site_aniso_U_13
_atom_site_aniso_U_12
N1A 0.027(2) 0.025(2) 0.028(2) -0.0004(18) 0.0049(17) -0.0005(16)
C1A 0.037(2) 0.022(4) 0.020(3) -0.001(3) 0.012(2) -0.005(3)
C2A 0.037(2) 0.027(3) 0.022(3) -0.006(3) 0.007(3) -0.005(3)
N2A 0.023(2) 0.027(2) 0.017(2) -0.0034(19) 0.0008(17) -0.0069(18)
C3A 0.023(3) 0.021(3) 0.015(2) -0.003(2) 0.000(2) -0.005(2)
C4A 0.023(3) 0.022(3) 0.009(2) 0.001(2) 0.0051(19) 0.000(2)
N3A 0.024(2) 0.023(2) 0.0223(16) 0.0036(14) 0.000(2) -0.002(2)
C5A 0.031(3) 0.040(4) 0.030(3) 0.006(3) 0.002(2) 0.008(3)
C6A 0.026(4) 0.031(4) 0.037(3) 0.009(2) 0.007(2) 0.001(3)
N1B 0.027(2) 0.025(2) 0.028(2) -0.0004(18) 0.0049(17) -0.0005(16)
C1B 0.037(2) 0.022(4) 0.020(3) -0.001(3) 0.012(2) -0.005(3)
C2B 0.037(2) 0.027(3) 0.022(3) -0.006(3) 0.007(3) -0.005(3)
N2B 0.023(2) 0.027(2) 0.017(2) -0.0034(19) 0.0008(17) -0.0069(18)
C3B 0.023(3) 0.021(3) 0.015(2) -0.003(2) 0.000(2) -0.005(2)
C4B 0.023(3) 0.022(3) 0.009(2) 0.001(2) 0.0051(19) 0.000(2)
N3B 0.024(2) 0.023(2) 0.0223(16) 0.0036(14) 0.000(2) -0.002(2)
C5B 0.031(3) 0.040(4) 0.030(3) 0.006(3) 0.002(2) 0.008(3)
C6B 0.026(4) 0.031(4) 0.037(3) 0.009(2) 0.007(2) 0.001(3)
C7 0.029(3) 0.038(3) 0.040(3) 0.004(2) 0.012(2) -0.003(2)
C8 0.049(4) 0.073(5) 0.051(4) 0.018(3) 0.015(3) -0.004(4)
C9 0.061(4) 0.063(5) 0.091(6) -0.003(4) 0.042(4) 0.005(4)
C10 0.047(5) 0.109(6) 0.085(5) -0.038(4) 0.021(4) -0.029(4)
C11 0.030(3) 0.034(3) 0.035(3) -0.006(2) -0.009(2) 0.001(2)
C12 0.044(4) 0.063(4) 0.059(4) 0.013(3) -0.020(3) -0.005(3)
C13 0.050(4) 0.048(4) 0.098(6) -0.010(4) -0.047(4) 0.000(3)
C14 0.028(4) 0.086(5) 0.069(4) -0.029(3) -0.016(3) 0.013(3)
C15 0.043(2) 0.035(2) 0.0232(19) -0.0021(15) 0.003(3) 0.003(3)
C16 0.067(3) 0.079(5) 0.031(5) -0.007(4) 0.005(4) 0.029(4)
C17 0.074(4) 0.088(5) 0.028(4) 0.001(4) -0.010(4) -0.029(4)
C18 0.096(5) 0.053(3) 0.028(2) 0.008(2) 0.013(4) 0.011(5)
S1A 0.0437(18) 0.0277(7) 0.0354(9) -0.0019(6) -0.003(2) 0.0047(17)
O3A 0.047(2) 0.046(3) 0.093(5) 0.001(3) -0.003(3) 0.000(3)
O1A 0.038(2) 0.0270(17) 0.052(3) 0.0024(16) -0.004(4) 0.004(2)
O2A 0.107(4) 0.048(3) 0.056(3) -0.013(2) 0.009(4) -0.003(4)
C19A 0.064(3) 0.032(2) 0.045(2) 0.0003(16) -0.009(2) -0.005(2)
F1A 0.068(2) 0.074(4) 0.094(4) 0.015(3) -0.012(3) -0.002(3)
F2A 0.083(4) 0.0358(18) 0.059(4) 0.0045(19) -0.011(3) -0.008(2)
F3A 0.087(3) 0.045(3) 0.0438(17) -0.0021(15) -0.004(3) -0.013(3)
S2 0.0437(18) 0.0277(7) 0.0354(9) -0.0019(6) -0.003(2) 0.0047(17)
O2 0.107(4) 0.048(3) 0.056(3) -0.013(2) 0.009(4) -0.003(4)
O1 0.038(2) 0.0270(17) 0.052(3) 0.0024(16) -0.004(4) 0.004(2)
O3 0.047(2) 0.046(3) 0.093(5) 0.001(3) -0.003(3) 0.000(3)
C19 0.064(3) 0.032(2) 0.045(2) 0.0003(16) -0.009(2) -0.005(2)
F7 0.087(3) 0.045(3) 0.0438(17) -0.0021(15) -0.004(3) -0.013(3)
F8 0.083(4) 0.0358(18) 0.059(4) 0.0045(19) -0.011(3) -0.008(2)
F9 0.068(2) 0.074(4) 0.094(4) 0.015(3) -0.012(3) -0.002(3)
Cu1 0.0212(3) 0.0218(2) 0.0232(3) -0.0008(2) 0.0044(10) 0.0000(5)

loop_
_atom_type_symbol
_atom_type_description
_atom_type_scat_dispersion_real
_atom_type_scat_dispersion_imag
_atom_type_scat_source
C C 0.0033 0.0016 'International Tables Vol C Tables 4.2.6.8 and 6.1.1.4'
H H 0.0000 0.0000 'International Tables Vol C Tables 4.2.6.8 and 6.1.1.4'
Cu Cu 0.3201 1.2651 'International Tables Vol C Tables 4.2.6.8 and 6.1.1.4'
F F 0.0171 0.0103 'International Tables Vol C Tables 4.2.6.8 and 6.1.1.4'
N N 0.0061 0.0033 'International Tables Vol C Tables 4.2.6.8 and 6.1.1.4'
O O 0.0106 0.0060 'International Tables Vol C Tables 4.2.6.8 and 6.1.1.4'
S S 0.1246 0.1234 'International Tables Vol C Tables 4.2.6.8 and 6.1.1.4'

loop_
_geom_angle_atom_site_label_1
_geom_angle_atom_site_label_2
_geom_angle_atom_site_label_3
_geom_angle
C1A N1A Cu1 95.4(17)
C6A N1A C1A 110.4(19)
C6A N1A C7 123(3)
C6A N1A Cu1 103.9(14)
C7 N1A C1A 104.2(18)
C7 N1A Cu1 116(2)
C2A C1A N1A 112.9(10)
N2A C2A C1A 115.9(12)
C2A N2A C11 113.3(12)
C2A N2A Cu1 101.8(7)
C3A N2A C2A 108.5(10)
C3A N2A C11 115.7(9)
C3A N2A Cu1 100.1(9)
C11 N2A Cu1 115.8(9)
N2A C3A C4A 116.9(8)
N3A C4A C3A 108.5(8)
C4A N3A C15 108.0(9)
C4A N3A Cu1 109.8(6)
C5A N3A C4A 106.3(7)
C5A N3A C15 101.8(8)
C5A N3A Cu1 111.2(6)
C15 N3A Cu1 118.9(7)
N3A C5A C6A 101.7(8)
N1A C6A C5A 120.4(18)
C1B N1B C6B 110(2)
C1B N1B C7 123(2)
C1B N1B Cu1 107.3(15)
C6B N1B Cu1 100.1(15)
C7 N1B C6B 100.1(17)
C7 N1B Cu1 113(2)
N1B C1B C2B 113(2)
N2B C2B C1B 109.4(8)
C2B N2B C3B 107.4(11)
C2B N2B C11 108.8(9)
C2B N2B Cu1 105.1(8)
C3B N2B C11 108.9(9)
C3B N2B Cu1 108.4(7)
C11 N2B Cu1 117.8(10)
N2B C3B C4B 108.6(10)
N3B C4B C3B 118.2(7)
C4B N3B C15 117.0(8)
C4B N3B Cu1 94.4(7)
C5B N3B C4B 114.7(9)
C5B N3B C15 116.7(10)
C5B N3B Cu1 98.3(6)
C15 N3B Cu1 111.3(7)
N3B C5B C6B 124.7(10)
C5B C6B N1B 108.9(12)
C8 C7 N1A 107.6(16)
C8 C7 N1B 103.8(15)
C8 C7 C9 97.3(9)
C9 C7 N1A 114.8(18)
C9 C7 N1B 112.0(17)
C10 C7 N1A 110.7(16)
C10 C7 N1B 116.2(15)
C10 C7 C8 115.7(9)
C10 C7 C9 110.2(8)
N2A C11 C12 115.6(8)
N2B C11 C12 105.6(8)
C13 C11 N2A 113.2(10)
C13 C11 N2B 115.6(10)
C13 C11 C12 119.9(9)
C13 C11 C14 104.8(7)
C14 C11 N2A 100.1(10)
C14 C11 N2B 110.6(9)
C14 C11 C12 99.1(8)
N3A C15 C16 107.4(8)
N3B C15 C16 102.1(9)
C17 C15 N3A 106.9(9)
C17 C15 N3B 117.8(9)
C17 C15 C16 109.0(6)
C17 C15 C18 112.1(10)
C18 C15 N3A 116.6(6)
C18 C15 N3B 110.0(6)
C18 C15 C16 104.4(10)
O3A S1A O1A 115.5
O3A S1A C19A 102.3
O1A S1A C19A 102.4
O2A S1A O3A 115.6
O2A S1A O1A 115.5
O2A S1A C19A 102.4
S1A O1A Cu1 139.0(3)
F1A C19A S1A 111.9
F1A C19A F3A 106.9
F2A C19A S1A 111.9
F2A C19A F1A 106.9
F2A C19A F3A 107.0
F3A C19A S1A 111.9
O2 S2 C19 102.4
O1 S2 O2 115.5
O1 S2 C19 102.4
O3 S2 O2 115.5
O3 S2 O1 115.5
O3 S2 C19 102.4
S2 O1 Cu1 131.7(3)
F7 C19 S2 111.9
F7 C19 F9 106.9
F8 C19 S2 111.8
F8 C19 F7 107.0
F8 C19 F9 107.0
F9 C19 S2 111.9
N2A Cu1 N1A 91.0(6)
N3A Cu1 N1A 83.3(8)
N3A Cu1 N2A 86.5(4)
N1B Cu1 N3B 88.4(8)
N2B Cu1 N1B 82.3(6)
N2B Cu1 N3B 87.4(3)
O1A Cu1 N1B 120.5(5)
O1A Cu1 N2B 140.9(3)
O1A Cu1 N3B 121.6(3)
O1 Cu1 N1A 142.6(5)
O1 Cu1 N2A 114.8(4)
O1 Cu1 N3A 122.7(3)

loop_
_geom_bond_atom_site_label_1
_geom_bond_atom_site_label_2
_geom_bond_distance
N1A C1A 1.58(4)
N1A C6A 1.47(4)
N1A C7 1.524(5)
N1A Cu1 2.16(4)
C1A C2A 1.529(5)
C2A N2A 1.50(2)
N2A C3A 1.492(10)
N2A C11 1.522(5)
N2A Cu1 2.149(15)
C3A C4A 1.530(4)
C4A N3A 1.514(6)
N3A C5A 1.513(6)
N3A C15 1.522(5)
N3A Cu1 2.089(12)
C5A C6A 1.530(5)
N1B C1B 1.40(3)
N1B C6B 1.55(4)
N1B C7 1.523(5)
N1B Cu1 2.21(4)
C1B C2B 1.529(5)
C2B N2B 1.491(10)
N2B C3B 1.491(10)
N2B C11 1.522(5)
N2B Cu1 2.113(15)
C3B C4B 1.530(5)
C4B N3B 1.515(5)
N3B C5B 1.514(5)
N3B C15 1.522(4)
N3B Cu1 2.230(13)
C5B C6B 1.531(5)
C7 C8 1.513(13)
C7 C9 1.516(14)
C7 C10 1.489(16)
C11 C12 1.541(12)
C11 C13 1.502(13)
C11 C14 1.512(14)
C15 C16 1.544(13)
C15 C17 1.483(13)
C15 C18 1.519(7)
S1A O3A 1.4449
S1A O1A 1.4450
S1A O2A 1.4447
S1A C19A 1.8515
O1A Cu1 2.023(3)
C19A F1A 1.3384
C19A F2A 1.3381
C19A F3A 1.3388
S2 O2 1.4453
S2 O1 1.4451
S2 O3 1.4446
S2 C19 1.8509
O1 Cu1 2.024(3)
C19 F7 1.3387
C19 F8 1.3381
C19 F9 1.3390

loop_
_geom_torsion_atom_site_label_1
_geom_torsion_atom_site_label_2
_geom_torsion_atom_site_label_3
_geom_torsion_atom_site_label_4
_geom_torsion
N1A C1A C2A N2A -53(2)
C1A N1A C6A C5A 130.7(19)
C1A N1A C7 N1B 9(31)
C1A N1A C7 C8 -38(3)
C1A N1A C7 C9 69(3)
C1A N1A C7 C10 -165.3(16)
C1A C2A N2A C3A 127.8(12)
C1A C2A N2A C11 -102.2(14)
C1A C2A N2A Cu1 22.8(12)
C2A N2A C3A C4A -61.4(14)
C2A N2A C11 N2B 42(5)
C2A N2A C11 C12 82.8(14)
C2A N2A C11 C13 -61.0(12)
C2A N2A C11 C14 -172.0(9)
N2A C3A C4A N3A -47.2(14)
C3A N2A C11 N2B 169(7)
C3A N2A C11 C12 -151.0(11)
C3A N2A C11 C13 65.3(17)
C3A N2A C11 C14 -45.7(15)
C3A C4A N3A C5A 141.4(7)
C3A C4A N3A C15 -110.0(10)
C3A C4A N3A Cu1 21.0(9)
C4A N3A C5A C6A -77.8(9)
C4A N3A C15 N3B 9(4)
C4A N3A C15 C16 71.2(9)
C4A N3A C15 C17 -171.9(8)
C4A N3A C15 C18 -45.5(14)
N3A C5A C6A N1A -48.6(17)
C5A N3A C15 N3B 121(5)
C5A N3A C15 C16 -177.1(8)
C5A N3A C15 C17 -60.2(9)
C5A N3A C15 C18 66.2(14)
C6A N1A C1A C2A -59(3)
C6A N1A C7 N1B -118(34)
C6A N1A C7 C8 -164(2)
C6A N1A C7 C9 -57(3)
C6A N1A C7 C10 68(3)
N1B C1B C2B N2B 53.6(16)
C1B N1B C6B C5B 69(2)
C1B N1B C7 N1A 166(35)
C1B N1B C7 C8 -59(3)
C1B N1B C7 C9 45(4)
C1B N1B C7 C10 173(2)
C1B C2B N2B C3B 68.5(14)
C1B C2B N2B C11 -173.8(12)
C1B C2B N2B Cu1 -46.8(13)
C2B N2B C3B C4B -136.4(10)
C2B N2B C11 N2A -152(6)
C2B N2B C11 C12 65.1(13)
C2B N2B C11 C13 -69.8(13)
C2B N2B C11 C14 171.4(11)
N2B C3B C4B N3B 54.8(14)
C3B N2B C11 N2A -36(5)
C3B N2B C11 C12 -178.1(10)
C3B N2B C11 C13 47.0(15)
C3B N2B C11 C14 -71.8(13)
C3B C4B N3B C5B 51.6(13)
C3B C4B N3B C15 -166.2(9)
C3B C4B N3B Cu1 -49.6(10)
C4B N3B C5B C6B -117.0(16)
C4B N3B C15 N3A 159(6)
C4B N3B C15 C16 38.3(12)
C4B N3B C15 C17 157.7(10)
C4B N3B C15 C18 -72.1(15)
N3B C5B C6B N1B 47(2)
C5B N3B C15 N3A -60(5)
C5B N3B C15 C16 179.7(8)
C5B N3B C15 C17 -60.9(11)
C5B N3B C15 C18 69.2(14)
C6B N1B C1B C2B -137.6(17)
C6B N1B C7 N1A 44(31)
C6B N1B C7 C8 178.7(16)
C6B N1B C7 C9 -77(2)
C6B N1B C7 C10 50(3)
C7 N1A C1A C2A 166.9(18)
C7 N1A C6A C5A -106(3)
C7 N1B C1B C2B 105(3)
C7 N1B C6B C5B -160.4(16)
C11 N2A C3A C4A 170.0(12)
C11 N2B C3B C4B 105.9(12)
C15 N3A C5A C6A 169.3(10)
C15 N3B C5B C6B 100.8(16)
O3A S1A O1A Cu1 -4.9(5)
O3A S1A C19A F1A 180.0
O3A S1A C19A F2A -60.0
O3A S1A C19A F3A 60.0
O1A S1A C19A F1A 60.0
O1A S1A C19A F2A 180.0
O1A S1A C19A F3A -60.0
O2A S1A O1A Cu1 -144.3(5)
O2A S1A C19A F1A -60.0
O2A S1A C19A F2A 60.0
O2A S1A C19A F3A -180.0
C19A S1A O1A Cu1 105.4(5)
O2 S2 O1 Cu1 130.8(4)
O2 S2 C19 F7 -180.0
O2 S2 C19 F8 -60.0
O2 S2 C19 F9 60.0
O1 S2 C19 F7 60.0
O1 S2 C19 F8 -180.0
O1 S2 C19 F9 -60.0
O3 S2 O1 Cu1 -8.4(4)
O3 S2 C19 F7 -60.0
O3 S2 C19 F8 60.0
O3 S2 C19 F9 -180.0
C19 S2 O1 Cu1 -118.8(4)
Cu1 N1A C1A C2A 47.9(17)
Cu1 N1A C6A C5A 29(2)
Cu1 N1A C7 N1B 112(33)
Cu1 N1A C7 C8 66(2)
Cu1 N1A C7 C9 172.7(13)
Cu1 N1A C7 C10 -62(2)
Cu1 N2A C3A C4A 44.8(12)
Cu1 N2A C11 N2B -75(5)
Cu1 N2A C11 C12 -34.4(14)
Cu1 N2A C11 C13 -178.1(8)
Cu1 N2A C11 C14 70.9(10)
Cu1 N3A C5A C6A 41.7(9)
Cu1 N3A C15 N3B -117(5)
Cu1 N3A C15 C16 -54.6(10)
Cu1 N3A C15 C17 62.3(10)
Cu1 N3A C15 C18 -171.3(10)
Cu1 N1B C1B C2B -29.5(17)
Cu1 N1B C6B C5B -44.2(15)
Cu1 N1B C7 N1A -62(32)
Cu1 N1B C7 C8 72.9(18)
Cu1 N1B C7 C9 176.8(12)
Cu1 N1B C7 C10 -55(2)
Cu1 N2B C3B C4B -23.4(11)
Cu1 N2B C11 N2A 88(6)
Cu1 N2B C11 C12 -54.2(10)
Cu1 N2B C11 C13 170.8(8)
Cu1 N2B C11 C14 52.0(10)
Cu1 N3B C5B C6B -18.2(16)
Cu1 N3B C15 N3A 52(5)
Cu1 N3B C15 C16 -68.6(8)
Cu1 N3B C15 C17 50.8(11)
Cu1 N3B C15 C18 -179.1(9)
